data_7720096
loop_
_publ_author_name
'Bhatti, Maria A.'
'Carrella, Luca M.'
'Streb, Carsten'
'Rentschler, Eva'
'Sundaresan, Sriram'

_publ_section_title
;
 Stability <i>vs.</i> activity in electrocatalytic hydrogen production and
 magnetic studies of mononuclear labile Cu(II) and Ni(II) complexes.
;
_journal_issue 9
_journal_name_full 'Dalton transactions (Cambridge, England : 2003)'
_journal_page_first 3866
_journal_page_last 3874
_journal_paper_doi 10.1039/d6dt00175k
_journal_volume 55
_journal_year 2026
_chemical_formula_moiety 'C96 H129.75 Co5 N9 O16, 0.25(C4 H9)'
_chemical_formula_sum 'C44 H52 Cu2 N4 O8'
_chemical_formula_weight 891.97
_space_group_crystal_system orthorhombic
_space_group_IT_number 60
_space_group_name_Hall '-P 2n 2ab'
_space_group_name_H-M_alt 'P b c n'
_atom_sites_solution_hydrogens geom
_audit_creation_date 2023-08-14
_audit_creation_method
;
Olex2 1.3
(compiled 2020.11.12 svn.r5f609507 for OlexSys, GUI svn.r6408)
;
_audit_update_record
;
2024-12-11 deposited with the CCDC.	2026-02-05 downloaded from the CCDC.
;
_cell_angle_alpha 90
_cell_angle_beta 90
_cell_angle_gamma 90
_cell_formula_units_Z 2
_cell_length_a 16.7781(8)
_cell_length_b 17.5851(8)
_cell_length_c 6.8233(3)
_cell_measurement_reflns_used 61996
_cell_measurement_temperature 120
_cell_measurement_theta_max 32.20
_cell_measurement_theta_min 2.32
_cell_volume 2013.18(16)
_computing_cell_refinement
;
X-Area Recipe 1.37.0.0 (STOE, 2021)
;
_computing_data_collection
;
X-Area Pilatus3_SV 1.31.186.0 (STOE, 2022)
;
_computing_data_reduction
;
X-Area Integrate 2.5.3.0 (STOE, 2021)
X-Area LANA 2.7.5.0 (STOE, 2022)
;
_computing_molecular_graphics 'Olex2 1.3 (Dolomanov et al., 2009)'
_computing_publication_material
;
STOE & Cie GmbH, X-Area, software package for collecting single-crystal or
multi-domain crystal data on STOE area-detector diffractometers, for image 
processing, for the correction and scaling of reflection intensities and 
for outlier rejection, version 2.1, Darmstadt 2022
;
_computing_structure_refinement 'SHELXL 2018/3 (Sheldrick, 2015)'
_computing_structure_solution 'SHELXT 2018/2 (Sheldrick, 2018)'
_diffrn_ambient_temperature 120
_diffrn_detector 'EIGER2 1M CDTE'
_diffrn_detector_area_resol_mean 13.33
_diffrn_measured_fraction_theta_full 0.999
_diffrn_measured_fraction_theta_max 0.864
_diffrn_measurement_details
;
 1783 frames, detector distance = 60 mm
;
_diffrn_measurement_device 'Eulerian 4-circle diffractometer'
_diffrn_measurement_device_type 'STOE STADIVARI'
_diffrn_measurement_method 'rotation method, \w scans'
_diffrn_radiation_collimation '1.2 0.6 mm diameter'
_diffrn_radiation_monochromator 'Graded multilayer mirror'
_diffrn_radiation_polarisn_norm 180
_diffrn_radiation_probe x-ray
_diffrn_radiation_type 'Mo K\a'
_diffrn_radiation_wavelength 0.71073
_diffrn_reflns_av_R_equivalents 0.0600
_diffrn_reflns_av_unetI/netI 0.0334
_diffrn_reflns_Laue_measured_fraction_full 0.999
_diffrn_reflns_Laue_measured_fraction_max 0.864
_diffrn_reflns_limit_h_max 21
_diffrn_reflns_limit_h_min -24
_diffrn_reflns_limit_k_max 26
_diffrn_reflns_limit_k_min -22
_diffrn_reflns_limit_l_max 7
_diffrn_reflns_limit_l_min -9
_diffrn_reflns_number 17977
_diffrn_reflns_point_group_measured_fraction_full 0.999
_diffrn_reflns_point_group_measured_fraction_max 0.864
_diffrn_reflns_theta_full 25.242
_diffrn_reflns_theta_max 32.465
_diffrn_reflns_theta_min 2.316
_diffrn_source 'Axo Mo'
_diffrn_source_current 0.830
_diffrn_source_power 0.050
_diffrn_source_target Cu
_diffrn_source_type 'I\mS Incoatec'
_diffrn_source_voltage 60
_exptl_absorpt_coefficient_mu 1.116
_exptl_absorpt_correction_T_max 0.9583
_exptl_absorpt_correction_T_min 0.6966
_exptl_absorpt_correction_type multi-scan
_exptl_absorpt_process_details
;
STOE LANA, absorption correction by scaling of reflection intensities.
J. Koziskova, F. Hahn, J. Richter, J. Kozisek, "Comparison of different
absorption corrections on the model structure of tetrakis(\m~2~-acetato)-
diaqua-di-copper(II)", Acta Chimica Slovaca, vol. 9, no. 2, 2016, pp. 136 - 140.
Afterwards a spherical absorption correction was performed within STOE LANA.
;
_exptl_crystal_colour brown
_exptl_crystal_colour_primary brown
_exptl_crystal_density_diffrn 1.471
_exptl_crystal_density_method 'not measured'
_exptl_crystal_description needle
_exptl_crystal_F_000 932
_exptl_crystal_size_max 0.72
_exptl_crystal_size_mid 0.1
_exptl_crystal_size_min 0.07
_exptl_crystal_size_rad 0.100
_refine_diff_density_max 2.158
_refine_diff_density_min -1.162
_refine_diff_density_rms 0.140
_refine_ls_extinction_method none
_refine_ls_goodness_of_fit_ref 1.096
_refine_ls_hydrogen_treatment constr
_refine_ls_matrix_type full
_refine_ls_number_parameters 134
_refine_ls_number_reflns 3150
_refine_ls_number_restraints 0
_refine_ls_restrained_S_all 1.096
_refine_ls_R_factor_all 0.0756
_refine_ls_R_factor_gt 0.0573
_refine_ls_shift/su_max 0.001
_refine_ls_shift/su_mean 0.000
_refine_ls_structure_factor_coef Fsqd
_refine_ls_weighting_details 'w=1/[\s^2^(Fo^2^)+(0.0843P)^2^+3.3531P] where P=(Fo^2^+2Fc^2^)/3'
_refine_ls_weighting_scheme calc
_refine_ls_wR_factor_gt 0.1539
_refine_ls_wR_factor_ref 0.1674
_reflns_d_resolution_high 0.662
_reflns_d_resolution_low 8.793
_reflns_Friedel_coverage 0.000
_reflns_limit_h_max 21
_reflns_limit_h_min -24
_reflns_limit_k_max 26
_reflns_limit_k_min -22
_reflns_limit_l_max 7
_reflns_limit_l_min -9
_reflns_number_gt 2413
_reflns_number_total 3150
_reflns_threshold_expression 'I > 2\s(I)'
_cod_data_source_file d6dt00175k2.cif
_cod_data_source_block mb-001-03
_cod_depositor_comments 'Adding full bibliography for 7720096--7720097.cif.'
_cod_database_code 7720096
_shelx_shelxl_version_number 2018/3
_shelx_space_group_comment
;
The symmetry employed for this shelxl refinement is uniquely defined
by the following loop, which should always be used as a source of
symmetry information in preference to the above space-group names.
They are only intended as comments.
;
_olex2_refinement_description
;
1. Fixed Uiso
 At 1.2 times of:
  All C(H) groups, All C(H,H) groups
 At 1.5 times of:
  All C(H,H,H) groups
2.a Secondary CH2 refined with riding coordinates:
 C1(H1A,H1B), C10(H10A,H10B)
2.b Aromatic/amide H refined with riding coordinates:
 C2(H2), C6(H6), C8(H8)
2.c Idealised Me refined as rotating group:
 C9(H9A,H9B,H9C), C11(H11A,H11B,H11C)
;
_olex2_submission_special_instructions 'No special instructions were received'
_stoe_detector_distance '60.0 mm'
_stoe_detector_pixelsize_x '0.075 mm'
_stoe_detector_pixelsize_y '0.075 mm'
_stoe_detector_size_x '8.0 cm'
_stoe_detector_size_y '7.7 cm'
_stoe_evaluation_integration_a 12.0
_stoe_evaluation_integration_b 0.9
_stoe_evaluation_integration_ems 0.032
_stoe_evaluation_lana_bis_l_even_max -
_stoe_evaluation_lana_bis_l_odd_max -
_stoe_evaluation_lana_bos_l_even_max 4
_stoe_evaluation_lana_bos_l_odd_max 1
_stoe_evaluation_lana_completeness 86.2
_stoe_evaluation_lana_dxs_max_order 1
_stoe_evaluation_lana_dys_max_order 1
_stoe_evaluation_lana_fs_max_order 4
_stoe_evaluation_lana_max_2theta_available 65.0
_stoe_evaluation_lana_max_2theta_desired 65.0
_stoe_evaluation_lana_mean_redundancy 5.7
_stoe_evaluation_lana_number_refls_after_or 17977
_stoe_evaluation_lana_number_refls_outliers 6060
_stoe_evaluation_lana_number_refls_total 24037
_stoe_evaluation_lana_number_refls_unique 3150
_stoe_evaluation_lana_number_refls_written 17977
_stoe_evaluation_lana_or_c1 0.035
_stoe_evaluation_lana_or_c2 0
_stoe_evaluation_lana_or_c3 0
_stoe_evaluation_lana_or_c4 0.7
_stoe_evaluation_lana_point_group mmm
_stoe_evaluation_lana_table
;
#----------------------------------------------------------------------------
2Theta           7.6   14.4   21.2   28.0   34.8   41.6   48.4   55.2   62.0
#----------------------------------------------------------------------------
<Resolution>    4.70   2.77   1.93   1.46   1.18   1.00   0.87   0.77   0.70
N(total)         327   1431   2717   3059   4360   4623   3769   3135    616
<Redundancy>    12.6   15.8   14.1    9.2    8.6    6.9    4.4    3.3    1.4
Complet. [%%]   100.0  100.0  100.0  100.0  100.0  100.0  100.0   98.0   45.5
<I/sigma>      297.8  158.7   76.5   61.7   32.9   19.8   11.7    6.5    3.8
R(int)         0.057  0.046  0.064  0.067  0.059  0.066  0.057  0.083  0.112
#----------------------------------------------------------------------------
;
_stoe_measurement_identifier MB-001-03
_stoe_measurement_max_exposure_per_frame '60.0 s'
_stoe_measurement_mean_exposure_per_frame '60.0 s'
_stoe_measurement_min_exposure_per_frame '60.0 s'
_stoe_measurement_total_exposure_time '29.7 h'
_stoe_measurement_total_frame_number 1783
_stoe_measurement_total_run_number 4
_stoe_measurement_tube_power '49.8 W'

loop_
_space_group_symop_operation_xyz
'x, y, z'
'-x+1/2, -y+1/2, z+1/2'
'-x, y, -z+1/2'
'x+1/2, -y+1/2, -z'
'-x, -y, -z'
'x-1/2, y-1/2, -z-1/2'
'x, -y, z-1/2'
'-x-1/2, y-1/2, z'

loop_
_atom_site_label
_atom_site_type_symbol
_atom_site_fract_x
_atom_site_fract_y
_atom_site_fract_z
_atom_site_U_iso_or_equiv
_atom_site_adp_type
_atom_site_occupancy
_atom_site_site_symmetry_order
_atom_site_calc_flag
_atom_site_refinement_flags_posn
_atom_site_refinement_flags_adp
_atom_site_refinement_flags_occupancy
_atom_site_disorder_assembly
_atom_site_disorder_group
Cu1 Cu 0.500000 0.51015(2) 0.750000 0.01875(15) Uani 1 2 d S T P . .
O1 O 0.57715(11) 0.58657(11) 0.6964(3) 0.0219(4) Uani 1 1 d . . . . .
O2 O 0.63625(14) 0.74525(12) 0.4900(3) 0.0323(5) Uani 1 1 d . . . . .
N1 N 0.57108(13) 0.42829(12) 0.6750(3) 0.0214(4) Uani 1 1 d . . . . .
C1 C 0.53163(16) 0.35382(14) 0.6694(4) 0.0241(5) Uani 1 1 d . . . . .
H1A H 0.570876 0.312757 0.692670 0.029 Uiso 1 1 calc R U . . .
H1B H 0.506526 0.345491 0.539899 0.029 Uiso 1 1 calc R U . . .
C2 C 0.64555(15) 0.43422(15) 0.6326(4) 0.0224(5) Uani 1 1 d . . . . .
H2 H 0.673820 0.388583 0.605812 0.027 Uiso 1 1 calc R U . . .
C3 C 0.68971(15) 0.50478(15) 0.6225(4) 0.0213(5) Uani 1 1 d . . . . .
C4 C 0.65281(15) 0.57719(15) 0.6547(3) 0.0212(5) Uani 1 1 d . . . . .
C5 C 0.70347(15) 0.64218(16) 0.6430(4) 0.0233(5) Uani 1 1 d . . . . .
C6 C 0.78395(16) 0.63439(17) 0.6003(4) 0.0270(5) Uani 1 1 d . . . . .
H6 H 0.816159 0.678777 0.595005 0.032 Uiso 1 1 calc R U . . .
C7 C 0.81969(15) 0.56337(18) 0.5645(4) 0.0273(6) Uani 1 1 d . . . . .
C8 C 0.77131(16) 0.50052(17) 0.5765(4) 0.0252(5) Uani 1 1 d . . . . .
H8 H 0.794017 0.451907 0.552592 0.030 Uiso 1 1 calc R U . . .
C9 C 0.90750(17) 0.5567(2) 0.5134(5) 0.0353(7) Uani 1 1 d . . . . .
H9A H 0.939531 0.579743 0.617867 0.053 Uiso 1 1 calc R U . . .
H9B H 0.917852 0.583187 0.389639 0.053 Uiso 1 1 calc R U . . .
H9C H 0.921781 0.502943 0.499851 0.053 Uiso 1 1 calc R U . . .
C10 C 0.66773(17) 0.71930(16) 0.6732(4) 0.0270(5) Uani 1 1 d . . . . .
H10A H 0.624699 0.716584 0.772176 0.032 Uiso 1 1 calc R U . . .
H10B H 0.708911 0.755119 0.720903 0.032 Uiso 1 1 calc R U . . .
C11 C 0.5847(2) 0.80826(19) 0.5135(5) 0.0409(8) Uani 1 1 d . . . . .
H11A H 0.567642 0.826497 0.384432 0.061 Uiso 1 1 calc R U . . .
H11B H 0.612904 0.849065 0.582521 0.061 Uiso 1 1 calc R U . . .
H11C H 0.537943 0.792862 0.589765 0.061 Uiso 1 1 calc R U . . .

loop_
_atom_site_aniso_label
_atom_site_aniso_U_11
_atom_site_aniso_U_22
_atom_site_aniso_U_33
_atom_site_aniso_U_23
_atom_site_aniso_U_13
_atom_site_aniso_U_12
Cu1 0.0174(2) 0.0241(2) 0.0148(2) 0.000 0.00014(15) 0.000
O1 0.0166(8) 0.0276(9) 0.0215(9) 0.0004(7) 0.0024(7) 0.0005(6)
O2 0.0396(12) 0.0315(10) 0.0258(10) 0.0021(8) 0.0031(8) 0.0060(8)
N1 0.0206(10) 0.0273(10) 0.0163(9) -0.0003(8) 0.0002(8) 0.0003(8)
C1 0.0276(13) 0.0249(12) 0.0199(11) -0.0016(9) -0.0001(11) 0.0000(9)
C2 0.0237(12) 0.0285(12) 0.0149(11) 0.0001(9) -0.0024(9) 0.0035(9)
C3 0.0179(11) 0.0335(13) 0.0125(10) 0.0003(9) -0.0013(9) 0.0001(9)
C4 0.0202(11) 0.0310(12) 0.0122(10) 0.0016(9) -0.0016(9) -0.0001(9)
C5 0.0220(12) 0.0336(13) 0.0144(11) 0.0000(9) -0.0016(9) -0.0013(10)
C6 0.0215(12) 0.0406(15) 0.0188(11) 0.0008(10) -0.0002(10) -0.0047(10)
C7 0.0168(11) 0.0450(16) 0.0200(12) 0.0012(11) -0.0003(10) -0.0006(10)
C8 0.0188(12) 0.0388(14) 0.0178(12) -0.0004(9) -0.0001(10) 0.0040(10)
C9 0.0187(12) 0.0523(18) 0.0347(16) 0.0012(13) 0.0029(11) -0.0002(12)
C10 0.0274(13) 0.0313(13) 0.0223(12) -0.0032(10) 0.0005(11) -0.0047(10)
C11 0.0475(19) 0.0307(15) 0.0446(19) 0.0033(13) 0.0074(15) 0.0079(13)

loop_
_atom_type_symbol
_atom_type_description
_atom_type_scat_dispersion_real
_atom_type_scat_dispersion_imag
_atom_type_scat_source
C C 0.0033 0.0016 'International Tables Vol C Tables 4.2.6.8 and 6.1.1.4'
H H 0.0000 0.0000 'International Tables Vol C Tables 4.2.6.8 and 6.1.1.4'
Cu Cu 0.3201 1.2651 'International Tables Vol C Tables 4.2.6.8 and 6.1.1.4'
N N 0.0061 0.0033 'International Tables Vol C Tables 4.2.6.8 and 6.1.1.4'
O O 0.0106 0.0060 'International Tables Vol C Tables 4.2.6.8 and 6.1.1.4'

loop_
_exptl_crystal_face_index_h
_exptl_crystal_face_index_k
_exptl_crystal_face_index_l
_exptl_crystal_face_perp_dist
0 -1 0 0.0175
0 1 0 0.0175
-1 -1 2 0.0180
1 1 -2 0.0180
1 -3 0 0.1285
-1 3 0 0.1285

loop_
_geom_angle_atom_site_label_1
_geom_angle_atom_site_label_2
_geom_angle_atom_site_label_3
_geom_angle
_geom_angle_site_symmetry_1
_geom_angle_site_symmetry_3
_geom_angle_publ_flag
O1 Cu1 O1 90.05(11) 3_656 . ?
O1 Cu1 N1 174.06(8) 3_656 . ?
O1 Cu1 N1 93.17(9) . . ?
O1 Cu1 N1 93.17(9) 3_656 3_656 ?
O1 Cu1 N1 174.06(8) . 3_656 ?
N1 Cu1 N1 84.07(13) . 3_656 ?
C4 O1 Cu1 127.73(17) . . ?
C11 O2 C10 112.1(2) . . ?
C1 N1 Cu1 113.08(16) . . ?
C2 N1 Cu1 126.63(18) . . ?
C2 N1 C1 120.3(2) . . ?
N1 C1 C1 107.14(16) . 3_656 ?
N1 C1 H1A 110.3 . . ?
N1 C1 H1B 110.3 . . ?
C1 C1 H1A 110.3 3_656 . ?
C1 C1 H1B 110.3 3_656 . ?
H1A C1 H1B 108.5 . . ?
N1 C2 H2 117.4 . . ?
N1 C2 C3 125.3(2) . . ?
C3 C2 H2 117.4 . . ?
C4 C3 C2 122.3(2) . . ?
C8 C3 C2 117.6(2) . . ?
C8 C3 C4 120.1(2) . . ?
O1 C4 C3 124.3(2) . . ?
O1 C4 C5 119.2(2) . . ?
C5 C4 C3 116.5(2) . . ?
C4 C5 C10 118.7(2) . . ?
C6 C5 C4 120.8(3) . . ?
C6 C5 C10 120.5(2) . . ?
C5 C6 H6 118.7 . . ?
C5 C6 C7 122.6(3) . . ?
C7 C6 H6 118.7 . . ?
C6 C7 C9 121.5(3) . . ?
C8 C7 C6 116.9(2) . . ?
C8 C7 C9 121.7(3) . . ?
C3 C8 H8 118.5 . . ?
C7 C8 C3 123.1(3) . . ?
C7 C8 H8 118.5 . . ?
C7 C9 H9A 109.5 . . ?
C7 C9 H9B 109.5 . . ?
C7 C9 H9C 109.5 . . ?
H9A C9 H9B 109.5 . . ?
H9A C9 H9C 109.5 . . ?
H9B C9 H9C 109.5 . . ?
O2 C10 C5 108.5(2) . . ?
O2 C10 H10A 110.0 . . ?
O2 C10 H10B 110.0 . . ?
C5 C10 H10A 110.0 . . ?
C5 C10 H10B 110.0 . . ?
H10A C10 H10B 108.4 . . ?
O2 C11 H11A 109.5 . . ?
O2 C11 H11B 109.5 . . ?
O2 C11 H11C 109.5 . . ?
H11A C11 H11B 109.5 . . ?
H11A C11 H11C 109.5 . . ?
H11B C11 H11C 109.5 . . ?

loop_
_geom_bond_atom_site_label_1
_geom_bond_atom_site_label_2
_geom_bond_distance
_geom_bond_site_symmetry_2
_geom_bond_publ_flag
Cu1 O1 1.9013(19) 3_656 ?
Cu1 O1 1.9013(19) . ?
Cu1 N1 1.938(2) 3_656 ?
Cu1 N1 1.938(2) . ?
O1 C4 1.312(3) . ?
O2 C10 1.432(3) . ?
O2 C11 1.414(4) . ?
N1 C1 1.468(3) . ?
N1 C2 1.287(3) . ?
C1 C1 1.528(5) 3_656 ?
C1 H1A 0.9900 . ?
C1 H1B 0.9900 . ?
C2 H2 0.9500 . ?
C2 C3 1.447(4) . ?
C3 C4 1.433(4) . ?
C3 C8 1.407(4) . ?
C4 C5 1.426(4) . ?
C5 C6 1.388(4) . ?
C5 C10 1.497(4) . ?
C6 H6 0.9500 . ?
C6 C7 1.407(4) . ?
C7 C8 1.374(4) . ?
C7 C9 1.518(4) . ?
C8 H8 0.9500 . ?
C9 H9A 0.9800 . ?
C9 H9B 0.9800 . ?
C9 H9C 0.9800 . ?
C10 H10A 0.9900 . ?
C10 H10B 0.9900 . ?
C11 H11A 0.9800 . ?
C11 H11B 0.9800 . ?
C11 H11C 0.9800 . ?

loop_
_geom_torsion_atom_site_label_1
_geom_torsion_atom_site_label_2
_geom_torsion_atom_site_label_3
_geom_torsion_atom_site_label_4
_geom_torsion
_geom_torsion_site_symmetry_1
_geom_torsion_site_symmetry_2
_geom_torsion_site_symmetry_3
_geom_torsion_site_symmetry_4
_geom_torsion_publ_flag
Cu1 O1 C4 C3 6.6(4) . . . . ?
Cu1 O1 C4 C5 -172.20(17) . . . . ?
Cu1 N1 C1 C1 -33.5(3) . . . 3_656 ?
Cu1 N1 C2 C3 -3.7(4) . . . . ?
O1 C4 C5 C6 179.6(2) . . . . ?
O1 C4 C5 C10 -1.8(4) . . . . ?
N1 C2 C3 C4 -1.8(4) . . . . ?
N1 C2 C3 C8 179.2(3) . . . . ?
C1 N1 C2 C3 176.4(2) . . . . ?
C2 N1 C1 C1 146.4(3) . . . 3_656 ?
C2 C3 C4 O1 0.3(4) . . . . ?
C2 C3 C4 C5 179.2(2) . . . . ?
C2 C3 C8 C7 -179.3(3) . . . . ?
C3 C4 C5 C6 0.7(4) . . . . ?
C3 C4 C5 C10 179.3(2) . . . . ?
C4 C3 C8 C7 1.6(4) . . . . ?
C4 C5 C6 C7 0.6(4) . . . . ?
C4 C5 C10 O2 -85.3(3) . . . . ?
C5 C6 C7 C8 -1.0(4) . . . . ?
C5 C6 C7 C9 178.6(3) . . . . ?
C6 C5 C10 O2 93.2(3) . . . . ?
C6 C7 C8 C3 -0.2(4) . . . . ?
C8 C3 C4 O1 179.4(2) . . . . ?
C8 C3 C4 C5 -1.8(4) . . . . ?
C9 C7 C8 C3 -179.7(3) . . . . ?
C10 C5 C6 C7 -177.9(2) . . . . ?
C11 O2 C10 C5 165.5(2) . . . . ?
